data_4120122
loop_
_publ_author_name
'John Hartung'
'Robert H. Grubbs'

_publ_contact_author_address
;
Beckman Institute
Caltech 139-74
Pasadena CA 91125
USA
;
_publ_contact_author_email xray@caltech.edu
_publ_contact_author_name 'Xray Staff'
_publ_section_title
;
 Highly Z-Selective and Enantioselective Ring-Opening/Cross-Metathesis
 Catalyzed by a Resolved Stereogenic-at-Ru Complex
;
_journal_name_full 'Journal of the American Chemical Society'
_journal_page_first 10183
_journal_page_last 10185
_journal_paper_doi 10.1021/ja4046422
_journal_volume 135
_journal_year 2013
_chemical_absolute_configuration ad
_chemical_formula_moiety 'C41 H50 N2 O4 Ru'
_chemical_formula_sum 'C41 H50 N2 O4 Ru'
_chemical_formula_weight 735.90
_chemical_name_systematic
;
 ?
;
_space_group_crystal_system monoclinic
_space_group_IT_number 4
_space_group_name_Hall 'P 2yb'
_space_group_name_H-M_alt 'P 1 21 1'
_symmetry_space_group_name_Hall 'P 2yb'
_symmetry_space_group_name_H-M 'P 1 21 1'
_atom_sites_solution_hydrogens geom
_atom_sites_solution_primary dual
_audit_creation_date 2013-01-23
_audit_creation_method
;
  Olex2 1.2
  (compiled Dec  5 2012 16:17:34, GUI svn.r4385),
 SHELXL-2012,
 and manual edit
;
_cell_angle_alpha 90
_cell_angle_beta 105.749(3)
_cell_angle_gamma 90
_cell_formula_units_Z 2
_cell_length_a 9.6582(6)
_cell_length_b 14.7827(9)
_cell_length_c 12.9177(8)
_cell_measurement_reflns_used 9040
_cell_measurement_temperature 100
_cell_measurement_theta_max 42.71
_cell_measurement_theta_min 2.76
_cell_volume 1775.08(19)
_computing_cell_refinement 'SAINT V8.27B (Bruker-AXS, 2007)'
_computing_data_collection 'APEX2 2012.10-0 (Bruker-AXS, 2007)'
_computing_data_reduction 'SAINT V8.27B (Bruker-AXS, 2007)'
_computing_molecular_graphics 'DIAMOND 3 (Crystal Impact, 1999)'
_computing_publication_material
;
O. V. Dolomanov, L. J. Bourhis, R. J. Gildea, J. A. K. Howard and H. Puschmann,
OLEX2: a complete structure solution, refinement and analysis program.
J. Appl. Cryst. (2009). 42, 339-341.
 and SHELXTL (Bruker-AXS, 2007)
;
_computing_structure_refinement 'SHELXL-2012/8 (Sheldrick, 2012)'
_computing_structure_solution 'SHELXT (Sheldrick, 2012)'
_diffrn_ambient_temperature 100
_diffrn_detector_area_resol_mean 8.33
_diffrn_measured_fraction_theta_full 0.999
_diffrn_measured_fraction_theta_max 0.994
_diffrn_measurement_device_type 'Bruker APEX-II CCD'
_diffrn_measurement_method '\f and \w scans'
_diffrn_radiation_monochromator graphite
_diffrn_radiation_type MoK\a
_diffrn_radiation_wavelength 0.71073
_diffrn_reflns_av_R_equivalents 0.0459
_diffrn_reflns_av_unetI/netI 0.0350
_diffrn_reflns_Laue_measured_fraction_full 0.999
_diffrn_reflns_Laue_measured_fraction_max 0.994
_diffrn_reflns_limit_h_max 18
_diffrn_reflns_limit_h_min -18
_diffrn_reflns_limit_k_max 27
_diffrn_reflns_limit_k_min -28
_diffrn_reflns_limit_l_max 25
_diffrn_reflns_limit_l_min -25
_diffrn_reflns_number 171955
_diffrn_reflns_point_group_measured_fraction_full 1.000
_diffrn_reflns_point_group_measured_fraction_max 0.954
_diffrn_reflns_theta_full 25.000
_diffrn_reflns_theta_max 43.711
_diffrn_reflns_theta_min 1.638
_diffrn_source_current 30.0
_diffrn_source_power 1.5
_diffrn_source_target Mo
_diffrn_source_voltage 50.0
_diffrn_standards_number 0
_exptl_absorpt_coefficient_mu 0.486
_exptl_absorpt_correction_T_max 1.0000
_exptl_absorpt_correction_T_min 0.9117
_exptl_absorpt_correction_type multi-scan
_exptl_absorpt_process_details
;
SADABS-2012/1 (Bruker,2012) was used for absorption correction.
wR2(int) was 0.0611 before and 0.0573 after correction.
The Ratio of minimum to maximum transmission is 0.9117.
The \l/2 correction factor is 0.0015.
;
_exptl_crystal_colour 'dichroic dark purple/pale blue'
_exptl_crystal_density_diffrn 1.377
_exptl_crystal_description block
_exptl_crystal_F_000 772
_exptl_crystal_size_max 0.33
_exptl_crystal_size_mid 0.29
_exptl_crystal_size_min 0.12
_refine_diff_density_max 1.148
_refine_diff_density_min -0.443
_refine_diff_density_rms 0.084
_refine_ls_abs_structure_details
;
 Flack x determined using 10574 quotients [(I+)-(I-)]/[(I+)+(I-)]
 (Parsons and Flack (2004), Acta Cryst. A60, s61).
;
_refine_ls_abs_structure_Flack -0.009(4)
_refine_ls_extinction_method none
_refine_ls_goodness_of_fit_ref 1.242
_refine_ls_hydrogen_treatment constr
_refine_ls_matrix_type full
_refine_ls_number_parameters 439
_refine_ls_number_reflns 26091
_refine_ls_number_restraints 1
_refine_ls_restrained_S_all 1.242
_refine_ls_R_factor_all 0.0303
_refine_ls_R_factor_gt 0.0252
_refine_ls_shift/su_max 0.001
_refine_ls_shift/su_mean 0.000
_refine_ls_structure_factor_coef Fsqd
_refine_ls_weighting_details
;
 w=1/[\s^2^(Fo^2^)+(0.0200P)^2^]
 where P=(Fo^2^+2Fc^2^)/3
;
_refine_ls_weighting_scheme calc
_refine_ls_wR_factor_gt 0.0534
_refine_ls_wR_factor_ref 0.0547
_reflns_Friedel_coverage 0.871
_reflns_Friedel_fraction_full 1.000
_reflns_Friedel_fraction_max 0.912
_reflns_number_gt 24002
_reflns_number_total 26091
_reflns_threshold_expression 'I > 2\s(I)'
_cod_data_source_file ja4046422_si_003.cif
_cod_data_source_block jjh001
_cod_depositor_comments
;
The following automatic conversions were performed:

'_diffrn_source_target' value 'MO' changed to 'Mo' according to the
built-in table from CIF Core dictionary named 'cif_core.dic' version
2.4.1 from 2010-06-29.

Automatic conversion script
Id: cif_fix_values 2281 2013-09-26 08:29:07Z andrius 
;
_cod_database_code 4120122
_refine_ls_abs_structure_hooft -0.007(4)
_olex2_refinement_description
;
1. Fixed Uiso
 At 1.2 times of:
  H40 of C40, H39 of C39, H38 of C38, H37 of C37, H36 of C36, H34 of C34,
  {H7A,H7B} of C7, H8 of C8, {H9A,H9B} of C9, H10 of C10, {H11A,H11B} of C11,
  {H12A,H12B} of C12, {H13A,H13B} of C13, H16 of C16, H18 of C18, H23 of C23,
  H25 of C25, H26 of C26, H27 of C27, H28 of C28, H30 of C30, {H3A,H3B} of C3,
  {H2A,H2B} of C2, H5 of C5, H6 of C6
 At 1.5 times of:
  {H41A,H41B,H41C} of C41, {H32A,H32B,H32C} of C32, {H31A,H31B,H31C} of C31,
  {H20A,H20B,H20C} of C20, {H21A,H21B,H21C} of C21, {H22A,H22B,H22C} of C22
2.a Ternary CH refined with riding coordinates:
 C5(H5), C6(H6), C8(H8), C10(H10), C30(H30), C34(H34)
2.b Secondary CH2 refined with riding coordinates:
 C2(H2A,H2B), C3(H3A,H3B), C7(H7A,H7B), C9(H9A,H9B), C11(H11A,H11B), C12(H12A,
 H12B), C13(H13A,H13B)
2.c Aromatic/amide H refined with riding coordinates:
 C16(H16), C18(H18), C23(H23), C25(H25), C26(H26), C27(H27), C28(H28),
 C36(H36), C37(H37), C38(H38), C39(H39), C40(H40)
2.d Idealised Me refined as rotating group:
 C20(H20A,H20B,H20C), C21(H21A,H21B,H21C), C22(H22A,H22B,H22C), C31(H31A,H31B,
 H31C), C32(H32A,H32B,H32C), C41(H41A,H41B,H41C)
;
_shelx_estimated_absorpt_t_max 0.944
_shelx_estimated_absorpt_t_min 0.856
_shelx_space_group_comment
;
The symmetry employed for this shelxl refinement is uniquely defined
by the following loop, which should always be used as a source of
symmetry information in preference to the above space-group names.
They are only intended as comments.
;
_shelxl_version_number 2012-6

loop_
_space_group_symop_operation_xyz
'x, y, z'
'-x, y+1/2, -z'

loop_
_atom_site_label
_atom_site_type_symbol
_atom_site_fract_x
_atom_site_fract_y
_atom_site_fract_z
_atom_site_U_iso_or_equiv
_atom_site_adp_type
_atom_site_occupancy
_atom_site_site_symmetry_order
_atom_site_calc_flag
_atom_site_refinement_flags_posn
_atom_site_refinement_flags_adp
Ru1 Ru 0.80187(2) 0.75055(2) 0.85896(2) 0.00834(1) Uani 1 1 d . .
O1 O 0.71444(8) 0.61890(6) 0.76748(7) 0.01245(13) Uani 1 1 d . .
O2 O 0.64680(8) 0.76172(7) 0.97313(6) 0.01438(17) Uani 1 1 d . .
O3 O 0.83961(8) 0.67518(6) 1.01264(7) 0.01248(13) Uani 1 1 d . .
O4 O 0.59554(9) 0.73684(7) 1.16264(7) 0.0193(2) Uani 1 1 d . .
N1 N 0.85739(10) 0.93895(7) 0.84469(8) 0.01345(15) Uani 1 1 d . .
N2 N 0.95863(11) 0.90050(7) 1.01107(8) 0.01518(17) Uani 1 1 d . .
C1 C 0.88341(11) 0.86834(7) 0.91378(9) 0.01093(15) Uani 1 1 d . .
C2 C 0.90151(14) 1.02640(8) 0.89671(10) 0.0177(2) Uani 1 1 d . .
H2A H 0.8185 1.0602 0.9084 0.021 Uiso 1 1 calc R U
H2B H 0.9511 1.0641 0.8545 0.021 Uiso 1 1 calc R U
C3 C 1.0043(2) 0.99579(13) 1.00295(16) 0.0197(2) Uani 1 1 d . .
H3A H 1.1057 0.9991 1.0005 0.024 Uiso 1 1 calc R U
H3B H 0.9923 1.0326 1.0639 0.024 Uiso 1 1 calc R U
C4 C 0.76603(11) 0.92407(7) 0.73594(9) 0.01113(16) Uani 1 1 d . .
C5 C 0.68376(10) 0.83619(7) 0.74229(8) 0.01016(15) Uani 1 1 d . .
H5 H 0.6073 0.8576 0.7754 0.012 Uiso 1 1 calc R U
C6 C 0.59571(11) 0.81000(8) 0.62858(9) 0.01337(17) Uani 1 1 d . .
H6 H 0.5450 0.7515 0.6315 0.016 Uiso 1 1 calc R U
C7 C 0.68960(13) 0.80098(9) 0.55058(9) 0.01605(19) Uani 1 1 d . .
H7A H 0.6289 0.7842 0.4783 0.019 Uiso 1 1 calc R U
H7B H 0.7619 0.7527 0.5757 0.019 Uiso 1 1 calc R U
C8 C 0.76586(12) 0.89113(9) 0.54431(10) 0.01592(19) Uani 1 1 d . .
H8 H 0.8276 0.8851 0.4939 0.019 Uiso 1 1 calc R U
C9 C 0.65369(13) 0.96572(9) 0.50431(10) 0.01630(19) Uani 1 1 d . .
H9A H 0.5919 0.9500 0.4320 0.020 Uiso 1 1 calc R U
H9B H 0.7026 1.0237 0.4988 0.020 Uiso 1 1 calc R U
C10 C 0.56108(12) 0.97584(8) 0.58316(9) 0.01477(18) Uani 1 1 d . .
H10 H 0.4881 1.0245 0.5570 0.018 Uiso 1 1 calc R U
C11 C 0.65686(12) 1.00116(8) 0.69557(9) 0.01463(18) Uani 1 1 d . .
H11A H 0.5968 1.0098 0.7459 0.018 Uiso 1 1 calc R U
H11B H 0.7084 1.0584 0.6917 0.018 Uiso 1 1 calc R U
C12 C 0.48351(11) 0.88546(9) 0.58733(10) 0.0163(2) Uani 1 1 d . .
H12A H 0.4228 0.8698 0.5146 0.020 Uiso 1 1 calc R U
H12B H 0.4204 0.8912 0.6359 0.020 Uiso 1 1 calc R U
C13 C 0.85937(11) 0.91514(9) 0.65673(10) 0.01511(19) Uani 1 1 d . .
H13A H 0.9100 0.9729 0.6538 0.018 Uiso 1 1 calc R U
H13B H 0.9327 0.8674 0.6822 0.018 Uiso 1 1 calc R U
C14 C 1.00925(12) 0.85261(8) 1.11001(9) 0.01385(17) Uani 1 1 d . .
C15 C 1.12971(12) 0.79576(8) 1.12762(10) 0.01534(18) Uani 1 1 d . .
C16 C 1.18052(12) 0.75446(13) 1.22826(9) 0.01841(18) Uani 1 1 d . .
H16 H 1.2614 0.7154 1.2406 0.022 Uiso 1 1 calc R U
C17 C 1.11584(15) 0.76904(8) 1.31073(10) 0.0205(2) Uani 1 1 d . .
C18 C 0.99651(15) 0.82588(9) 1.29064(11) 0.0201(2) Uani 1 1 d . .
H18 H 0.9510 0.8361 1.3462 0.024 Uiso 1 1 calc R U
C19 C 0.94172(13) 0.86832(9) 1.19154(10) 0.01679(19) Uani 1 1 d . .
C20 C 1.20403(14) 0.77783(10) 1.04154(11) 0.0210(2) Uani 1 1 d . .
H20A H 1.1592 0.7257 0.9984 0.032 Uiso 1 1 calc R U
H20B H 1.3059 0.7650 1.0749 0.032 Uiso 1 1 calc R U
H20C H 1.1954 0.8311 0.9951 0.032 Uiso 1 1 calc R U
C21 C 1.1727(2) 0.72437(11) 1.41886(12) 0.0312(3) Uani 1 1 d . .
H21A H 1.1195 0.6683 1.4209 0.047 Uiso 1 1 calc R U
H21B H 1.1607 0.7653 1.4754 0.047 Uiso 1 1 calc R U
H21C H 1.2750 0.7105 1.4306 0.047 Uiso 1 1 calc R U
C22 C 0.80946(15) 0.92687(11) 1.17410(13) 0.0248(3) Uani 1 1 d . .
H22A H 0.8216 0.9814 1.1343 0.037 Uiso 1 1 calc R U
H22B H 0.7957 0.9442 1.2439 0.037 Uiso 1 1 calc R U
H22C H 0.7252 0.8931 1.1328 0.037 Uiso 1 1 calc R U
C23 C 0.94686(10) 0.72264(8) 0.79591(9) 0.01173(16) Uani 1 1 d . .
H23 H 1.0323 0.7579 0.8114 0.014 Uiso 1 1 calc R U
C24 C 0.92912(11) 0.64624(8) 0.72233(9) 0.01180(16) Uani 1 1 d . .
C25 C 1.02394(12) 0.62744(9) 0.66001(10) 0.01669(19) Uani 1 1 d . .
H25 H 1.1100 0.6616 0.6710 0.020 Uiso 1 1 calc R U
C26 C 0.99442(15) 0.55972(10) 0.58239(11) 0.0208(2) Uani 1 1 d . .
H26 H 1.0588 0.5485 0.5398 0.025 Uiso 1 1 calc R U
C27 C 0.86938(15) 0.50841(9) 0.56764(11) 0.0209(2) Uani 1 1 d . .
H27 H 0.8488 0.4621 0.5147 0.025 Uiso 1 1 calc R U
C28 C 0.77449(13) 0.52425(8) 0.62962(10) 0.01629(19) Uani 1 1 d . .
H28 H 0.6905 0.4882 0.6201 0.020 Uiso 1 1 calc R U
C29 C 0.80344(11) 0.59304(8) 0.70539(9) 0.01158(16) Uani 1 1 d . .
C30 C 0.57844(11) 0.56954(8) 0.75244(10) 0.01424(18) Uani 1 1 d . .
H30 H 0.5376 0.5565 0.6741 0.017 Uiso 1 1 calc R U
C31 C 0.60630(14) 0.48067(9) 0.81313(13) 0.0220(2) Uani 1 1 d . .
H31A H 0.6746 0.4445 0.7866 0.033 Uiso 1 1 calc R U
H31B H 0.5157 0.4473 0.8019 0.033 Uiso 1 1 calc R U
H31C H 0.6466 0.4927 0.8901 0.033 Uiso 1 1 calc R U
C32 C 0.47416(12) 0.62932(9) 0.78991(11) 0.0179(2) Uani 1 1 d . .
H32A H 0.5130 0.6423 0.8667 0.027 Uiso 1 1 calc R U
H32B H 0.3816 0.5982 0.7779 0.027 Uiso 1 1 calc R U
H32C H 0.4605 0.6861 0.7493 0.027 Uiso 1 1 calc R U
C33 C 0.73099(11) 0.70896(7) 1.03593(9) 0.01127(16) Uani 1 1 d . .
C34 C 0.70730(11) 0.68194(8) 1.14392(8) 0.01254(17) Uani 1 1 d . .
H34 H 0.7977 0.6942 1.2018 0.015 Uiso 1 1 calc R U
C35 C 0.67379(12) 0.58201(8) 1.14424(9) 0.01343(17) Uani 1 1 d . .
C36 C 0.77376(13) 0.52173(10) 1.20332(14) 0.0246(3) Uani 1 1 d . .
H36 H 0.8625 0.5436 1.2479 0.030 Uiso 1 1 calc R U
C37 C 0.74575(16) 0.42912(11) 1.19819(18) 0.0337(4) Uani 1 1 d . .
H37 H 0.8155 0.3883 1.2389 0.040 Uiso 1 1 calc R U
C38 C 0.61630(17) 0.39647(10) 1.13374(14) 0.0283(3) Uani 1 1 d . .
H38 H 0.5982 0.3332 1.1285 0.034 Uiso 1 1 calc R U
C39 C 0.51378(17) 0.45657(11) 1.07713(12) 0.0268(3) Uani 1 1 d . .
H39 H 0.4237 0.4347 1.0348 0.032 Uiso 1 1 calc R U
C40 C 0.54191(14) 0.54870(11) 1.08187(11) 0.0224(3) Uani 1 1 d . .
H40 H 0.4711 0.5895 1.0425 0.027 Uiso 1 1 calc R U
C41 C 0.59454(16) 0.73369(11) 1.27219(11) 0.0253(3) Uani 1 1 d . .
H41A H 0.5685 0.6726 1.2898 0.038 Uiso 1 1 calc R U
H41B H 0.5241 0.7772 1.2845 0.038 Uiso 1 1 calc R U
H41C H 0.6903 0.7491 1.3180 0.038 Uiso 1 1 calc R U

loop_
_atom_site_aniso_label
_atom_site_aniso_U_11
_atom_site_aniso_U_22
_atom_site_aniso_U_33
_atom_site_aniso_U_23
_atom_site_aniso_U_13
_atom_site_aniso_U_12
Ru1 0.00983(2) 0.00729(3) 0.00788(2) -0.00046(3) 0.00236(2) -0.00073(3)
O1 0.0124(3) 0.0110(3) 0.0147(3) -0.0044(3) 0.0050(2) -0.0033(2)
O2 0.0160(3) 0.0150(5) 0.0125(3) 0.0020(3) 0.0046(2) 0.0036(3)
O3 0.0145(3) 0.0112(3) 0.0125(3) 0.0007(3) 0.0051(2) 0.0017(2)
O4 0.0248(3) 0.0224(6) 0.0139(3) 0.0002(3) 0.0106(3) 0.0058(3)
N1 0.0180(4) 0.0087(4) 0.0111(4) 0.0005(3) -0.0005(3) -0.0023(3)
N2 0.0217(4) 0.0086(4) 0.0109(4) -0.0001(3) -0.0029(3) -0.0034(3)
C1 0.0130(3) 0.0095(4) 0.0094(4) -0.0004(3) 0.0015(3) -0.0004(3)
C2 0.0232(5) 0.0092(4) 0.0160(5) -0.0002(4) -0.0029(4) -0.0026(3)
C3 0.0265(4) 0.0102(4) 0.0161(4) 0.0000(4) -0.0051(3) -0.0051(4)
C4 0.0127(3) 0.0104(4) 0.0092(4) 0.0003(3) 0.0011(3) -0.0011(3)
C5 0.0114(3) 0.0098(4) 0.0090(4) -0.0002(3) 0.0023(3) -0.0003(3)
C6 0.0144(4) 0.0138(4) 0.0105(4) 0.0001(3) 0.0009(3) -0.0016(3)
C7 0.0229(5) 0.0154(5) 0.0094(4) -0.0007(4) 0.0037(3) 0.0031(4)
C8 0.0186(4) 0.0193(5) 0.0114(4) 0.0030(4) 0.0068(3) 0.0028(4)
C9 0.0204(4) 0.0166(5) 0.0115(4) 0.0042(4) 0.0035(3) 0.0016(4)
C10 0.0162(4) 0.0139(5) 0.0130(4) 0.0018(4) 0.0020(3) 0.0030(3)
C11 0.0194(4) 0.0115(4) 0.0122(4) 0.0018(4) 0.0028(3) 0.0025(3)
C12 0.0131(4) 0.0195(5) 0.0144(5) 0.0024(4) 0.0002(3) 0.0001(3)
C13 0.0136(4) 0.0173(5) 0.0149(5) 0.0044(4) 0.0048(3) -0.0001(3)
C14 0.0176(4) 0.0105(4) 0.0108(4) -0.0001(3) -0.0007(3) -0.0031(3)
C15 0.0180(4) 0.0119(4) 0.0139(4) 0.0009(4) 0.0003(3) -0.0027(3)
C16 0.0226(4) 0.0131(5) 0.0156(4) 0.0028(6) -0.0016(3) -0.0019(5)
C17 0.0301(5) 0.0150(6) 0.0125(4) 0.0017(4) -0.0007(4) -0.0064(4)
C18 0.0275(5) 0.0185(5) 0.0133(5) -0.0027(4) 0.0039(4) -0.0064(4)
C19 0.0202(4) 0.0144(5) 0.0140(5) -0.0037(4) 0.0017(4) -0.0037(4)
C20 0.0218(5) 0.0234(6) 0.0175(5) 0.0018(4) 0.0048(4) 0.0026(4)
C21 0.0482(9) 0.0248(7) 0.0159(6) 0.0075(5) 0.0010(6) -0.0045(6)
C22 0.0248(5) 0.0240(7) 0.0234(6) -0.0079(5) 0.0029(5) 0.0027(5)
C23 0.0111(3) 0.0114(4) 0.0126(4) 0.0003(3) 0.0031(3) -0.0006(3)
C24 0.0126(3) 0.0109(4) 0.0124(4) 0.0002(3) 0.0043(3) 0.0020(3)
C25 0.0173(4) 0.0167(5) 0.0183(5) 0.0009(4) 0.0088(4) 0.0035(4)
C26 0.0273(5) 0.0201(6) 0.0191(5) -0.0012(4) 0.0132(4) 0.0064(4)
C27 0.0304(6) 0.0160(5) 0.0174(5) -0.0048(4) 0.0081(5) 0.0044(4)
C28 0.0206(4) 0.0130(5) 0.0145(5) -0.0041(4) 0.0034(4) 0.0010(3)
C29 0.0137(4) 0.0103(4) 0.0106(4) -0.0007(3) 0.0031(3) 0.0017(3)
C30 0.0119(4) 0.0124(4) 0.0175(5) -0.0023(4) 0.0024(3) -0.0029(3)
C31 0.0220(5) 0.0138(5) 0.0316(7) 0.0043(5) 0.0097(5) -0.0013(4)
C32 0.0142(4) 0.0163(5) 0.0244(6) -0.0019(4) 0.0071(4) -0.0020(3)
C33 0.0138(3) 0.0097(4) 0.0104(4) -0.0009(3) 0.0034(3) -0.0008(3)
C34 0.0152(4) 0.0130(4) 0.0098(4) -0.0003(3) 0.0042(3) -0.0005(3)
C35 0.0147(4) 0.0146(5) 0.0123(4) -0.0009(3) 0.0059(3) -0.0032(3)
C36 0.0134(4) 0.0167(5) 0.0425(8) 0.0052(5) 0.0055(5) -0.0002(4)
C37 0.0210(5) 0.0164(6) 0.0680(13) 0.0063(7) 0.0193(7) 0.0027(4)
C38 0.0364(7) 0.0170(6) 0.0425(9) -0.0083(6) 0.0295(7) -0.0096(5)
C39 0.0348(7) 0.0298(7) 0.0165(5) -0.0034(5) 0.0083(5) -0.0192(6)
C40 0.0227(5) 0.0272(7) 0.0144(5) 0.0045(5) 0.0004(4) -0.0114(5)
C41 0.0300(5) 0.0345(10) 0.0157(5) -0.0043(5) 0.0132(4) 0.0005(5)

loop_
_atom_type_symbol
_atom_type_description
_atom_type_scat_dispersion_real
_atom_type_scat_dispersion_imag
_atom_type_scat_source
C C 0.0033 0.0016 'International Tables Vol C Tables 4.2.6.8 and 6.1.1.4'
H H 0.0000 0.0000 'International Tables Vol C Tables 4.2.6.8 and 6.1.1.4'
N N 0.0061 0.0033 'International Tables Vol C Tables 4.2.6.8 and 6.1.1.4'
O O 0.0106 0.0060 'International Tables Vol C Tables 4.2.6.8 and 6.1.1.4'
Ru Ru -1.2594 0.8363 'International Tables Vol C Tables 4.2.6.8 and 6.1.1.4'

loop_
_geom_angle_atom_site_label_1
_geom_angle_atom_site_label_2
_geom_angle_atom_site_label_3
_geom_angle
O1 Ru1 O2 99.86(3)
O3 Ru1 O1 89.04(3)
O3 Ru1 O2 57.15(3)
C1 Ru1 O1 170.25(4)
C1 Ru1 O2 88.47(4)
C1 Ru1 O3 99.81(4)
C1 Ru1 C5 78.87(4)
C5 Ru1 O1 95.19(4)
C5 Ru1 O2 95.41(4)
C5 Ru1 O3 152.53(4)
C23 Ru1 O1 78.59(4)
C23 Ru1 O2 165.95(4)
C23 Ru1 O3 108.79(4)
C23 Ru1 C1 94.55(5)
C23 Ru1 C5 98.64(5)
C29 O1 Ru1 109.36(6)
C29 O1 C30 117.48(9)
C30 O1 Ru1 132.43(7)
C33 O2 Ru1 87.19(6)
C33 O3 Ru1 93.95(7)
C41 O4 C34 111.21(10)
C1 N1 C2 113.55(9)
C1 N1 C4 118.35(9)
C4 N1 C2 126.80(9)
C1 N2 C3 111.16(11)
C1 N2 C14 128.60(10)
C14 N2 C3 119.79(11)
N1 C1 Ru1 117.54(8)
N1 C1 N2 107.35(10)
N2 C1 Ru1 135.01(8)
N1 C2 H2A 111.6
N1 C2 H2B 111.6
N1 C2 C3 100.82(11)
H2A C2 H2B 109.4
C3 C2 H2A 111.6
C3 C2 H2B 111.6
N2 C3 C2 102.17(12)
N2 C3 H3A 111.3
N2 C3 H3B 111.3
C2 C3 H3A 111.3
C2 C3 H3B 111.3
H3A C3 H3B 109.2
N1 C4 C5 105.21(9)
N1 C4 C11 113.15(9)
N1 C4 C13 110.01(9)
C5 C4 C11 109.05(8)
C5 C4 C13 111.53(9)
C13 C4 C11 107.93(9)
Ru1 C5 H5 102.0
C4 C5 Ru1 111.53(7)
C4 C5 H5 102.0
C6 C5 Ru1 126.76(8)
C6 C5 C4 108.82(9)
C6 C5 H5 102.0
C5 C6 H6 109.4
C5 C6 C12 107.60(9)
C7 C6 C5 112.22(9)
C7 C6 H6 109.4
C7 C6 C12 108.69(9)
C12 C6 H6 109.4
C6 C7 H7A 109.7
C6 C7 H7B 109.7
C6 C7 C8 109.69(10)
H7A C7 H7B 108.2
C8 C7 H7A 109.7
C8 C7 H7B 109.7
C7 C8 H8 109.7
C9 C8 C7 109.67(10)
C9 C8 H8 109.7
C13 C8 C7 108.63(10)
C13 C8 H8 109.7
C13 C8 C9 109.53(10)
C8 C9 H9A 109.8
C8 C9 H9B 109.8
C8 C9 C10 109.40(9)
H9A C9 H9B 108.2
C10 C9 H9A 109.8
C10 C9 H9B 109.8
C9 C10 H10 109.3
C9 C10 C11 109.89(9)
C9 C10 C12 108.39(10)
C11 C10 H10 109.3
C12 C10 H10 109.3
C12 C10 C11 110.55(10)
C4 C11 H11A 110.0
C4 C11 H11B 110.0
C10 C11 C4 108.61(9)
C10 C11 H11A 110.0
C10 C11 H11B 110.0
H11A C11 H11B 108.3
C6 C12 H12A 109.7
C6 C12 H12B 109.7
C10 C12 C6 109.64(9)
C10 C12 H12A 109.7
C10 C12 H12B 109.7
H12A C12 H12B 108.2
C4 C13 H13A 109.6
C4 C13 H13B 109.6
C8 C13 C4 110.43(9)
C8 C13 H13A 109.6
C8 C13 H13B 109.6
H13A C13 H13B 108.1
C15 C14 N2 120.67(11)
C19 C14 N2 118.37(11)
C19 C14 C15 120.83(11)
C14 C15 C20 121.85(11)
C16 C15 C14 118.58(12)
C16 C15 C20 119.56(11)
C15 C16 H16 119.1
C17 C16 C15 121.81(13)
C17 C16 H16 119.1
C16 C17 C18 118.17(12)
C16 C17 C21 121.03(14)
C18 C17 C21 120.80(14)
C17 C18 H18 119.0
C17 C18 C19 122.08(12)
C19 C18 H18 119.0
C14 C19 C22 122.09(12)
C18 C19 C14 118.53(12)
C18 C19 C22 119.35(12)
C15 C20 H20A 109.5
C15 C20 H20B 109.5
C15 C20 H20C 109.5
H20A C20 H20B 109.5
H20A C20 H20C 109.5
H20B C20 H20C 109.5
C17 C21 H21A 109.5
C17 C21 H21B 109.5
C17 C21 H21C 109.5
H21A C21 H21B 109.5
H21A C21 H21C 109.5
H21B C21 H21C 109.5
C19 C22 H22A 109.5
C19 C22 H22B 109.5
C19 C22 H22C 109.5
H22A C22 H22B 109.5
H22A C22 H22C 109.5
H22B C22 H22C 109.5
Ru1 C23 H23 120.3
C24 C23 Ru1 119.47(7)
C24 C23 H23 120.3
C25 C24 C23 123.32(10)
C25 C24 C29 117.95(11)
C29 C24 C23 118.48(9)
C24 C25 H25 119.4
C26 C25 C24 121.25(11)
C26 C25 H25 119.4
C25 C26 H26 120.3
C25 C26 C27 119.38(11)
C27 C26 H26 120.3
C26 C27 H27 119.6
C28 C27 C26 120.75(12)
C28 C27 H27 119.6
C27 C28 H28 120.3
C29 C28 C27 119.46(12)
C29 C28 H28 120.3
O1 C29 C24 113.61(9)
O1 C29 C28 125.15(10)
C28 C29 C24 121.19(10)
O1 C30 H30 108.8
O1 C30 C31 109.59(9)
O1 C30 C32 108.44(9)
C31 C30 H30 108.8
C32 C30 H30 108.8
C32 C30 C31 112.35(11)
C30 C31 H31A 109.5
C30 C31 H31B 109.5
C30 C31 H31C 109.5
H31A C31 H31B 109.5
H31A C31 H31C 109.5
H31B C31 H31C 109.5
C30 C32 H32A 109.5
C30 C32 H32B 109.5
C30 C32 H32C 109.5
H32A C32 H32B 109.5
H32A C32 H32C 109.5
H32B C32 H32C 109.5
O2 C33 O3 121.62(10)
O2 C33 C34 121.51(9)
O3 C33 C34 116.87(9)
O4 C34 C33 108.35(9)
O4 C34 H34 108.6
O4 C34 C35 112.57(9)
C33 C34 H34 108.6
C35 C34 C33 110.07(9)
C35 C34 H34 108.6
C36 C35 C34 120.89(10)
C36 C35 C40 118.80(12)
C40 C35 C34 120.28(11)
C35 C36 H36 119.7
C35 C36 C37 120.65(14)
C37 C36 H36 119.7
C36 C37 H37 119.9
C38 C37 C36 120.14(15)
C38 C37 H37 119.9
C37 C38 H38 120.2
C39 C38 C37 119.55(14)
C39 C38 H38 120.2
C38 C39 H39 119.9
C38 C39 C40 120.27(13)
C40 C39 H39 119.9
C35 C40 H40 119.7
C39 C40 C35 120.53(14)
C39 C40 H40 119.7
O4 C41 H41A 109.5
O4 C41 H41B 109.5
O4 C41 H41C 109.5
H41A C41 H41B 109.5
H41A C41 H41C 109.5
H41B C41 H41C 109.5

loop_
_geom_bond_atom_site_label_1
_geom_bond_atom_site_label_2
_geom_bond_distance
Ru1 O1 2.3141(8)
Ru1 O2 2.3757(8)
Ru1 O3 2.2187(9)
Ru1 C1 1.9624(11)
Ru1 C5 2.0597(11)
Ru1 C23 1.8477(10)
O1 C29 1.3793(13)
O1 C30 1.4686(13)
O2 C33 1.2528(14)
O3 C33 1.2695(13)
O4 C34 1.4226(14)
O4 C41 1.4184(15)
N1 C1 1.3518(15)
N1 C2 1.4659(15)
N1 C4 1.4587(14)
N2 C1 1.3556(14)
N2 C3 1.488(2)
N2 C14 1.4264(15)
C2 H2A 0.9900
C2 H2B 0.9900
C2 C3 1.528(2)
C3 H3A 0.9900
C3 H3B 0.9900
C4 C5 1.5367(15)
C4 C11 1.5440(15)
C4 C13 1.5420(16)
C5 H5 1.0000
C5 C6 1.5338(15)
C6 H6 1.0000
C6 C7 1.5334(16)
C6 C12 1.5457(16)
C7 H7A 0.9900
C7 H7B 0.9900
C7 C8 1.5354(18)
C8 H8 1.0000
C8 C9 1.5338(17)
C8 C13 1.5291(17)
C9 H9A 0.9900
C9 H9B 0.9900
C9 C10 1.5343(17)
C10 H10 1.0000
C10 C11 1.5412(16)
C10 C12 1.5398(18)
C11 H11A 0.9900
C11 H11B 0.9900
C12 H12A 0.9900
C12 H12B 0.9900
C13 H13A 0.9900
C13 H13B 0.9900
C14 C15 1.4027(17)
C14 C19 1.4004(18)
C15 C16 1.3990(17)
C15 C20 1.5018(18)
C16 H16 0.9500
C16 C17 1.3903(19)
C17 C18 1.393(2)
C17 C21 1.5074(19)
C18 H18 0.9500
C18 C19 1.3946(19)
C19 C22 1.5084(19)
C20 H20A 0.9800
C20 H20B 0.9800
C20 H20C 0.9800
C21 H21A 0.9800
C21 H21B 0.9800
C21 H21C 0.9800
C22 H22A 0.9800
C22 H22B 0.9800
C22 H22C 0.9800
C23 H23 0.9500
C23 C24 1.4560(16)
C24 C25 1.4015(15)
C24 C29 1.4126(15)
C25 H25 0.9500
C25 C26 1.3905(19)
C26 H26 0.9500
C26 C27 1.395(2)
C27 H27 0.9500
C27 C28 1.3907(18)
C28 H28 0.9500
C28 C29 1.3862(16)
C30 H30 1.0000
C30 C31 1.5162(18)
C30 C32 1.5147(17)
C31 H31A 0.9800
C31 H31B 0.9800
C31 H31C 0.9800
C32 H32A 0.9800
C32 H32B 0.9800
C32 H32C 0.9800
C33 C34 1.5269(15)
C34 H34 1.0000
C34 C35 1.5126(17)
C35 C36 1.3815(18)
C35 C40 1.3988(16)
C36 H36 0.9500
C36 C37 1.394(2)
C37 H37 0.9500
C37 C38 1.387(2)
C38 H38 0.9500
C38 C39 1.383(3)
C39 H39 0.9500
C39 C40 1.387(2)
C40 H40 0.9500
C41 H41A 0.9800
C41 H41B 0.9800
C41 H41C 0.9800

loop_
_geom_hbond_atom_site_label_D
_geom_hbond_atom_site_label_H
_geom_hbond_atom_site_label_A
_geom_hbond_distance_DH
_geom_hbond_distance_HA
_geom_hbond_distance_DA
_geom_hbond_angle_DHA
C32 H32A O2 0.98 2.39 3.1733(16) 136.5
